data_7048160
loop_
_publ_author_name
'J\'onsson, Helgi Freyr'
'Fiksdahl, Anne'

_publ_section_title
;
 Studies on gold-nitrone systems.
;
_journal_issue 1
_journal_name_full 'Dalton transactions (Cambridge, England : 2003)'
_journal_page_first 142
_journal_page_last 149
_journal_paper_doi 10.1039/c8dt04254c
_journal_volume 48
_journal_year 2018
_chemical_formula_moiety 'C25 H32 Au N O P, F6 Sb'
_chemical_formula_sum 'C25 H32 Au F6 N O P Sb'
_chemical_formula_weight 826.20
_space_group_crystal_system orthorhombic
_space_group_IT_number 33
_space_group_name_Hall 'P 2c -2n'
_space_group_name_H-M_alt 'P n a 21'
_symmetry_space_group_name_Hall 'P 2c -2n'
_symmetry_space_group_name_H-M 'P n a 21'
_atom_sites_solution_hydrogens geom
_audit_block_doi 10.5517/ccdc.csd.cc1nzms1
_audit_creation_date 2016-05-04
_audit_creation_method
;
Olex2 1.2
(compiled 2016.02.19 svn.r3266 for OlexSys, GUI svn.r5155)
;
_audit_update_record
;
2017-05-09 deposited with the CCDC.
2018-11-19 downloaded from the CCDC.
;
_cell_angle_alpha 90
_cell_angle_beta 90
_cell_angle_gamma 90
_cell_formula_units_Z 4
_cell_length_a 13.6337(9)
_cell_length_b 26.2681(17)
_cell_length_c 7.7160(5)
_cell_measurement_reflns_used 9908
_cell_measurement_temperature 180(2)
_cell_measurement_theta_max 28.78
_cell_measurement_theta_min 2.75
_cell_volume 2763.3(3)
_computing_cell_refinement 'APEX2 v2014.11-0 (Bruker-AXS, 2016)'
_computing_data_collection 'APEX2 v2014.11-0 (Bruker-AXS, 2016)'
_computing_data_reduction 'SAINT v8.34A (Bruker-AXS, 2016)'
_computing_molecular_graphics 'Diamond v4.0.1 (Brandenburg, 2014)'
_computing_publication_material 'Olex2 (Dolomanov et al., 2009)'
_computing_structure_refinement 'XL (Sheldrick, 2015b)'
_computing_structure_solution 'XT (Sheldrick, 2015a)'
_diffrn_ambient_temperature 180.18
_diffrn_detector 'Bruker PHOTON100 area detector'
_diffrn_detector_area_resol_mean 10.4167
_diffrn_detector_type 'CMOS area detector'
_diffrn_measured_fraction_theta_full 0.997
_diffrn_measured_fraction_theta_max 0.995
_diffrn_measurement_device 'three-circle diffractometer'
_diffrn_measurement_device_type 'Bruker D8 Venture, CMOS detector'
_diffrn_measurement_method '\w and \f scans'
_diffrn_radiation_probe x-ray
_diffrn_radiation_type MoK\a
_diffrn_radiation_wavelength 0.71073
_diffrn_reflns_av_R_equivalents 0.0458
_diffrn_reflns_av_unetI/netI 0.0292
_diffrn_reflns_Laue_measured_fraction_full 0.997
_diffrn_reflns_Laue_measured_fraction_max 0.995
_diffrn_reflns_limit_h_max 18
_diffrn_reflns_limit_h_min -16
_diffrn_reflns_limit_k_max 35
_diffrn_reflns_limit_k_min -35
_diffrn_reflns_limit_l_max 10
_diffrn_reflns_limit_l_min -10
_diffrn_reflns_number 38897
_diffrn_reflns_point_group_measured_fraction_full 0.990
_diffrn_reflns_point_group_measured_fraction_max 0.989
_diffrn_reflns_theta_full 26.000
_diffrn_reflns_theta_max 28.809
_diffrn_reflns_theta_min 2.751
_diffrn_source 'microfocus sealed X-ray tube'
_diffrn_standards_number 0
_exptl_absorpt_coefficient_mu 6.398
_exptl_absorpt_correction_T_max 0.7458
_exptl_absorpt_correction_T_min 0.3047
_exptl_absorpt_correction_type multi-scan
_exptl_absorpt_process_details
;
SADABS-2014/5 (Bruker,2014/5) was used for absorption correction.
wR2(int) was 0.1133 before and 0.0418 after correction.
The Ratio of minimum to maximum transmission is 0.4086.
The \l/2 correction factor is Not present.
;
_exptl_crystal_colour colourless
_exptl_crystal_density_diffrn 1.986
_exptl_crystal_description plate
_exptl_crystal_F_000 1584
_exptl_crystal_recrystallization_method 'Re-crystallisation from solvent: Dichloromethane, diethyl ether'
_exptl_crystal_size_max 0.33
_exptl_crystal_size_mid 0.12
_exptl_crystal_size_min 0.04
_refine_diff_density_max 0.955
_refine_diff_density_min -1.998
_refine_diff_density_rms 0.113
_refine_ls_abs_structure_details
;
 Flack x determined using 3071 quotients [(I+)-(I-)]/[(I+)+(I-)]
 (Parsons, Flack and Wagner, Acta Cryst. B69 (2013) 249-259).
;
_refine_ls_abs_structure_Flack -0.008(5)
_refine_ls_extinction_method none
_refine_ls_goodness_of_fit_ref 1.045
_refine_ls_hydrogen_treatment constr
_refine_ls_matrix_type full
_refine_ls_number_parameters 331
_refine_ls_number_reflns 7155
_refine_ls_number_restraints 1
_refine_ls_restrained_S_all 1.045
_refine_ls_R_factor_all 0.0286
_refine_ls_R_factor_gt 0.0276
_refine_ls_shift/su_max 0.002
_refine_ls_shift/su_mean 0.000
_refine_ls_structure_factor_coef Fsqd
_refine_ls_weighting_details 'w=1/[\s^2^(Fo^2^)+(0.0455P)^2^+3.3082P] where P=(Fo^2^+2Fc^2^)/3'
_refine_ls_weighting_scheme calc
_refine_ls_wR_factor_gt 0.0688
_refine_ls_wR_factor_ref 0.0695
_reflns_Friedel_coverage 0.856
_reflns_Friedel_fraction_full 0.982
_reflns_Friedel_fraction_max 0.983
_reflns_number_gt 6936
_reflns_number_total 7155
_reflns_threshold_expression 'I > 2\s(I)'
_cod_data_source_file c8dt04254c2.cif
_cod_data_source_block se-10-new_a
_cod_depositor_comments 'Adding full bibliography for 7048160--7048168.cif.'
_cod_database_code 7048160
_shelx_space_group_comment
;
The symmetry employed for this shelxl refinement is uniquely defined
by the following loop, which should always be used as a source of
symmetry information in preference to the above space-group names.
They are only intended as comments.
;
_olex2_refinement_description
;
1. Fixed Uiso
 At 1.2 times of:
  All C(H) groups
 At 1.5 times of:
  All C(H,H,H) groups
2.a Aromatic/amide H refined with riding coordinates:
 C00B(H00B), C00D(H00D), C00E(H00E), C00H(H00H), C00K(H00K), C00L(H00L),
 C00N(H00N), C00P(H00P), C00S(H00S), C00T(H00T), C00V(H00V), C00X(H00X),
 C00Y(H00Y), C01K(H01K)
2.b Idealised Me refined as rotating group:
 C00J(H00A,H00C,H00F), C00O(H00G,H00I,H00J), C00R(H00M,H00O,H00Q), C00W(H00R,
 H00U,H00W), C018(H01A,H01B,H01C), C01B(H01D,H01E,H01F)
;
_shelx_shelxl_version_number 2014/7
_olex2_submission_special_instructions 'No special instructions were received'

loop_
_space_group_symop_operation_xyz
'x, y, z'
'-x, -y, z+1/2'
'x+1/2, -y+1/2, z'
'-x+1/2, y+1/2, z+1/2'

loop_
_atom_site_label
_atom_site_type_symbol
_atom_site_fract_x
_atom_site_fract_y
_atom_site_fract_z
_atom_site_U_iso_or_equiv
_atom_site_adp_type
_atom_site_occupancy
_atom_site_site_symmetry_order
_atom_site_calc_flag
_atom_site_refinement_flags_posn
Au01 Au 0.26515(2) 0.36926(2) 0.33880(4) 0.01361(6) Uani 1 1 d .
Sb02 Sb 0.17030(3) 0.60945(2) 0.56502(5) 0.01462(9) Uani 1 1 d .
P003 P 0.25105(10) 0.32066(6) 0.5744(2) 0.0117(3) Uani 1 1 d .
F004 F 0.2629(3) 0.60272(18) 0.3868(6) 0.0299(10) Uani 1 1 d .
F005 F 0.1817(3) 0.53982(14) 0.6121(6) 0.0257(8) Uani 1 1 d .
O006 O 0.2753(3) 0.41182(19) 0.1132(6) 0.0214(9) Uani 1 1 d .
F007 F 0.2716(3) 0.62291(18) 0.7234(7) 0.0287(10) Uani 1 1 d .
F008 F 0.0775(3) 0.61517(16) 0.7442(5) 0.0270(9) Uani 1 1 d .
F009 F 0.0687(3) 0.59600(19) 0.4087(5) 0.0324(10) Uani 1 1 d .
F00A F 0.1589(3) 0.67944(15) 0.5187(6) 0.0334(10) Uani 1 1 d .
C00B C 0.3637(4) 0.2918(2) 0.8584(8) 0.0179(11) Uani 1 1 d .
H00B H 0.3149 0.2664 0.8720 0.021 Uiso 1 1 calc R
N00C N 0.2192(4) 0.4541(2) 0.1069(7) 0.0185(10) Uani 1 1 d .
C00D C 0.3888(4) 0.4856(2) 0.4428(8) 0.0166(11) Uani 1 1 d .
H00D H 0.3484 0.5151 0.4458 0.020 Uiso 1 1 calc R
C00E C 0.3763(4) 0.4475(2) 0.5669(8) 0.0149(10) Uani 1 1 d .
H00E H 0.3280 0.4513 0.6548 0.018 Uiso 1 1 calc R
C00F C 0.1411(4) 0.3408(2) 0.7027(8) 0.0173(11) Uani 1 1 d .
C00G C 0.3558(4) 0.3270(2) 0.7222(7) 0.0135(10) Uani 1 1 d .
C00H C 0.4594(4) 0.4807(2) 0.3157(9) 0.0199(12) Uani 1 1 d .
H00H H 0.4680 0.5068 0.2320 0.024 Uiso 1 1 calc R
C00I C 0.4346(4) 0.4039(2) 0.5622(8) 0.0140(9) Uani 1 1 d .
C00J C 0.1498(4) 0.3988(2) 0.7269(9) 0.0190(12) Uani 1 1 d .
H00A H 0.2107 0.4066 0.7887 0.028 Uiso 1 1 calc GR
H00C H 0.0937 0.4112 0.7943 0.028 Uiso 1 1 calc GR
H00F H 0.1504 0.4154 0.6133 0.028 Uiso 1 1 calc GR
C00K C 0.1238(5) 0.4533(2) 0.1521(8) 0.0221(12) Uani 1 1 d .
H00K H 0.0955 0.4228 0.1958 0.026 Uiso 1 1 calc R
C00L C 0.5069(4) 0.3653(2) 0.8221(10) 0.0208(12) Uani 1 1 d .
H00L H 0.5563 0.3905 0.8107 0.025 Uiso 1 1 calc R
C00N C 0.5180(4) 0.4375(2) 0.3105(9) 0.0222(13) Uani 1 1 d .
H00N H 0.5664 0.4339 0.2228 0.027 Uiso 1 1 calc R
C00O C 0.0489(4) 0.3290(3) 0.5979(9) 0.0254(14) Uani 1 1 d .
H00G H 0.0545 0.3442 0.4824 0.038 Uiso 1 1 calc GR
H00I H -0.0086 0.3431 0.6572 0.038 Uiso 1 1 calc GR
H00J H 0.0415 0.2920 0.5868 0.038 Uiso 1 1 calc GR
C00P C 0.5058(4) 0.3995(2) 0.4335(9) 0.0199(12) Uani 1 1 d .
H00P H 0.5465 0.3702 0.4299 0.024 Uiso 1 1 calc R
C00Q C 0.4293(4) 0.3645(2) 0.7020(8) 0.0142(11) Uani 1 1 d .
C00R C 0.1821(5) 0.2506(2) 0.3307(10) 0.0253(13) Uani 1 1 d .
H00M H 0.1155 0.2623 0.3569 0.038 Uiso 1 1 calc GR
H00O H 0.1796 0.2154 0.2883 0.038 Uiso 1 1 calc GR
H00Q H 0.2111 0.2725 0.2417 0.038 Uiso 1 1 calc GR
C00S C 0.1088(7) 0.5404(3) 0.0705(11) 0.0358(16) Uani 1 1 d .
H00S H 0.0707 0.5705 0.0588 0.043 Uiso 1 1 calc R
C00T C 0.0671(6) 0.4965(3) 0.1352(9) 0.0308(15) Uani 1 1 d .
H00T H -0.0001 0.4960 0.1677 0.037 Uiso 1 1 calc R
C00V C 0.2060(7) 0.5403(3) 0.0232(9) 0.0308(16) Uani 1 1 d .
H00V H 0.2350 0.5704 -0.0222 0.037 Uiso 1 1 calc R
C00W C 0.1337(5) 0.3169(3) 0.8827(8) 0.0243(13) Uani 1 1 d .
H00R H 0.1282 0.2799 0.8716 0.036 Uiso 1 1 calc GR
H00U H 0.0756 0.3302 0.9422 0.036 Uiso 1 1 calc GR
H00W H 0.1925 0.3254 0.9498 0.036 Uiso 1 1 calc GR
C00X C 0.4422(5) 0.2937(2) 0.9743(8) 0.0222(13) Uani 1 1 d .
H00X H 0.4463 0.2696 1.0656 0.027 Uiso 1 1 calc R
C00Y C 0.5137(5) 0.3303(3) 0.9568(8) 0.0227(13) Uani 1 1 d .
H00Y H 0.5670 0.3317 1.0359 0.027 Uiso 1 1 calc R
C012 C 0.2452(5) 0.2529(2) 0.4966(9) 0.0176(12) Uani 1 1 d .
C018 C 0.2048(8) 0.2141(3) 0.6251(11) 0.0400(19) Uani 1 1 d .
H01A H 0.2390 0.2177 0.7362 0.060 Uiso 1 1 calc GR
H01B H 0.2149 0.1797 0.5798 0.060 Uiso 1 1 calc GR
H01C H 0.1345 0.2201 0.6421 0.060 Uiso 1 1 calc GR
C01B C 0.3502(5) 0.2387(3) 0.4500(12) 0.0352(18) Uani 1 1 d .
H01D H 0.3761 0.2633 0.3662 0.053 Uiso 1 1 calc GR
H01E H 0.3513 0.2045 0.3991 0.053 Uiso 1 1 calc GR
H01F H 0.3908 0.2391 0.5549 0.053 Uiso 1 1 calc GR
C01K C 0.2620(5) 0.4965(3) 0.0413(9) 0.0248(14) Uani 1 1 d .
H01K H 0.3292 0.4963 0.0084 0.030 Uiso 1 1 calc R

loop_
_atom_site_aniso_label
_atom_site_aniso_U_11
_atom_site_aniso_U_22
_atom_site_aniso_U_33
_atom_site_aniso_U_23
_atom_site_aniso_U_13
_atom_site_aniso_U_12
Au01 0.01484(10) 0.01214(10) 0.01386(10) 0.00092(9) -0.00302(10) -0.00031(6)
Sb02 0.01255(15) 0.01340(17) 0.01791(17) 0.00051(15) -0.00098(13) 0.00233(12)
P003 0.0101(5) 0.0102(6) 0.0148(7) 0.0006(6) -0.0027(5) -0.0004(5)
F004 0.0226(19) 0.033(2) 0.034(2) 0.0013(19) 0.0131(16) 0.0020(16)
F005 0.0287(19) 0.0126(16) 0.036(2) 0.0006(16) 0.0020(17) -0.0003(15)
O006 0.026(2) 0.018(2) 0.020(2) 0.0038(19) -0.0002(17) 0.0042(17)
F007 0.024(2) 0.024(2) 0.038(3) -0.0001(18) -0.0154(18) -0.0044(16)
F008 0.029(2) 0.026(2) 0.026(2) -0.0013(16) 0.0111(16) 0.0036(17)
F009 0.0204(19) 0.049(3) 0.028(2) -0.0051(19) -0.0104(16) 0.0049(19)
F00A 0.047(2) 0.0166(19) 0.036(2) 0.0082(17) 0.0032(19) 0.0101(18)
C00B 0.018(2) 0.016(2) 0.019(3) 0.004(2) -0.006(2) 0.000(2)
N00C 0.026(2) 0.014(2) 0.015(2) 0.003(2) -0.001(2) -0.0021(19)
C00D 0.014(2) 0.008(2) 0.028(3) 0.000(2) -0.003(2) 0.0008(19)
C00E 0.011(2) 0.014(2) 0.020(2) -0.002(2) -0.002(2) 0.0001(18)
C00F 0.010(2) 0.019(3) 0.022(3) -0.004(2) 0.003(2) 0.000(2)
C00G 0.012(2) 0.014(3) 0.014(2) 0.000(2) -0.0025(19) 0.001(2)
C00H 0.019(2) 0.014(2) 0.027(3) 0.006(2) -0.001(2) -0.003(2)
C00I 0.012(2) 0.012(2) 0.018(2) 0.000(2) -0.002(2) -0.0008(18)
C00J 0.015(2) 0.019(3) 0.024(3) -0.008(2) 0.002(2) 0.003(2)
C00K 0.025(3) 0.019(3) 0.022(3) 0.003(2) 0.001(2) 0.001(2)
C00L 0.017(2) 0.020(3) 0.026(3) 0.001(3) -0.006(3) -0.0047(19)
C00N 0.017(2) 0.023(3) 0.027(3) 0.004(2) 0.007(2) 0.002(2)
C00O 0.012(2) 0.028(3) 0.036(4) -0.011(3) -0.002(2) 0.001(2)
C00P 0.016(3) 0.014(3) 0.029(3) 0.002(2) 0.004(2) 0.004(2)
C00Q 0.011(2) 0.012(3) 0.019(3) -0.002(2) -0.003(2) -0.0004(19)
C00R 0.032(3) 0.016(3) 0.028(3) -0.007(3) -0.016(3) 0.001(2)
C00S 0.061(5) 0.020(3) 0.026(3) 0.001(3) -0.008(4) 0.010(3)
C00T 0.037(4) 0.028(4) 0.027(3) 0.000(3) -0.001(3) 0.009(3)
C00V 0.057(5) 0.017(3) 0.019(3) 0.005(2) -0.006(3) -0.004(3)
C00W 0.026(3) 0.024(3) 0.023(3) 0.005(2) 0.005(2) -0.006(3)
C00X 0.026(3) 0.021(3) 0.020(3) 0.006(2) -0.009(2) 0.003(3)
C00Y 0.022(3) 0.022(3) 0.024(3) -0.001(2) -0.011(2) 0.001(2)
C012 0.022(3) 0.010(3) 0.021(3) -0.003(2) -0.005(2) 0.001(2)
C018 0.072(6) 0.015(3) 0.033(4) 0.003(3) -0.010(4) -0.013(4)
C01B 0.026(3) 0.026(4) 0.054(5) -0.020(4) -0.010(3) 0.012(3)
C01K 0.035(3) 0.022(3) 0.018(3) 0.006(3) -0.006(3) -0.010(3)

loop_
_atom_type_symbol
_atom_type_description
_atom_type_scat_dispersion_real
_atom_type_scat_dispersion_imag
_atom_type_scat_source
C C 0.0033 0.0016 'International Tables Vol C Tables 4.2.6.8 and 6.1.1.4'
H H 0.0000 0.0000 'International Tables Vol C Tables 4.2.6.8 and 6.1.1.4'
Au Au -2.0133 8.8022 'International Tables Vol C Tables 4.2.6.8 and 6.1.1.4'
F F 0.0171 0.0103 'International Tables Vol C Tables 4.2.6.8 and 6.1.1.4'
N N 0.0061 0.0033 'International Tables Vol C Tables 4.2.6.8 and 6.1.1.4'
O O 0.0106 0.0060 'International Tables Vol C Tables 4.2.6.8 and 6.1.1.4'
P P 0.1023 0.0942 'International Tables Vol C Tables 4.2.6.8 and 6.1.1.4'
Sb Sb -0.5866 1.5461 'International Tables Vol C Tables 4.2.6.8 and 6.1.1.4'

loop_
_geom_angle_atom_site_label_1
_geom_angle_atom_site_label_2
_geom_angle_atom_site_label_3
_geom_angle
O006 Au01 P003 177.38(15)
F004 Sb02 F007 90.0(2)
F004 Sb02 F008 179.2(2)
F004 Sb02 F00A 90.5(2)
F005 Sb02 F004 89.7(2)
F005 Sb02 F007 89.80(19)
F005 Sb02 F008 89.50(18)
F005 Sb02 F00A 179.8(2)
F007 Sb02 F008 90.1(2)
F007 Sb02 F00A 90.0(2)
F009 Sb02 F004 90.5(2)
F009 Sb02 F005 90.1(2)
F009 Sb02 F007 179.5(2)
F009 Sb02 F008 89.47(19)
F009 Sb02 F00A 90.0(2)
F00A Sb02 F008 90.35(19)
C00F P003 Au01 109.8(2)
C00F P003 C012 113.7(3)
C00G P003 Au01 112.8(2)
C00G P003 C00F 105.6(3)
C00G P003 C012 108.5(3)
C012 P003 Au01 106.6(2)
N00C O006 Au01 115.8(4)
C00G C00B H00B 119.5
C00X C00B H00B 119.5
C00X C00B C00G 121.1(5)
O006 N00C C01K 116.4(5)
C00K N00C O006 121.7(5)
C00K N00C C01K 121.7(6)
C00E C00D H00D 119.8
C00H C00D H00D 119.8
C00H C00D C00E 120.4(5)
C00D C00E H00E 120.0
C00D C00E C00I 120.1(5)
C00I C00E H00E 120.0
C00J C00F P003 106.4(4)
C00O C00F P003 108.7(4)
C00O C00F C00J 109.3(5)
C00O C00F C00W 110.1(5)
C00W C00F P003 114.7(4)
C00W C00F C00J 107.5(5)
C00B C00G P003 117.8(4)
C00B C00G C00Q 119.1(5)
C00Q C00G P003 123.2(4)
C00D C00H H00H 120.1
C00D C00H C00N 119.9(5)
C00N C00H H00H 120.1
C00E C00I C00Q 121.4(5)
C00P C00I C00E 118.9(5)
C00P C00I C00Q 119.4(5)
C00F C00J H00A 109.5
C00F C00J H00C 109.5
C00F C00J H00F 109.5
H00A C00J H00C 109.5
H00A C00J H00F 109.5
H00C C00J H00F 109.5
N00C C00K H00K 119.9
N00C C00K C00T 120.2(6)
C00T C00K H00K 119.9
C00Q C00L H00L 118.9
C00Y C00L H00L 118.9
C00Y C00L C00Q 122.3(6)
C00H C00N H00N 120.0
C00P C00N C00H 120.0(6)
C00P C00N H00N 120.0
C00F C00O H00G 109.5
C00F C00O H00I 109.5
C00F C00O H00J 109.5
H00G C00O H00I 109.5
H00G C00O H00J 109.5
H00I C00O H00J 109.5
C00I C00P H00P 119.6
C00N C00P C00I 120.8(6)
C00N C00P H00P 119.6
C00G C00Q C00I 126.5(5)
C00L C00Q C00G 118.1(5)
C00L C00Q C00I 115.4(5)
H00M C00R H00O 109.5
H00M C00R H00Q 109.5
H00O C00R H00Q 109.5
C012 C00R H00M 109.5
C012 C00R H00O 109.5
C012 C00R H00Q 109.5
C00T C00S H00S 120.3
C00V C00S H00S 120.3
C00V C00S C00T 119.5(7)
C00K C00T C00S 119.4(7)
C00K C00T H00T 120.3
C00S C00T H00T 120.3
C00S C00V H00V 119.8
C00S C00V C01K 120.4(7)
C01K C00V H00V 119.8
C00F C00W H00R 109.5
C00F C00W H00U 109.5
C00F C00W H00W 109.5
H00R C00W H00U 109.5
H00R C00W H00W 109.5
H00U C00W H00W 109.5
C00B C00X H00X 119.8
C00Y C00X C00B 120.3(6)
C00Y C00X H00X 119.8
C00L C00Y H00Y 120.4
C00X C00Y C00L 119.2(5)
C00X C00Y H00Y 120.4
C00R C012 P003 109.0(4)
C018 C012 P003 116.1(5)
C018 C012 C00R 108.2(6)
C01B C012 P003 105.5(5)
C01B C012 C00R 108.6(6)
C01B C012 C018 109.2(7)
C012 C018 H01A 109.5
C012 C018 H01B 109.5
C012 C018 H01C 109.5
H01A C018 H01B 109.5
H01A C018 H01C 109.5
H01B C018 H01C 109.5
C012 C01B H01D 109.5
C012 C01B H01E 109.5
C012 C01B H01F 109.5
H01D C01B H01E 109.5
H01D C01B H01F 109.5
H01E C01B H01F 109.5
N00C C01K C00V 118.8(7)
N00C C01K H01K 120.6
C00V C01K H01K 120.6

loop_
_geom_bond_atom_site_label_1
_geom_bond_atom_site_label_2
_geom_bond_distance
Au01 P003 2.2296(15)
Au01 O006 2.074(5)
Sb02 F004 1.875(4)
Sb02 F005 1.871(4)
Sb02 F007 1.878(4)
Sb02 F008 1.880(4)
Sb02 F009 1.871(4)
Sb02 F00A 1.879(4)
P003 C00F 1.873(6)
P003 C00G 1.835(6)
P003 C012 1.881(7)
O006 N00C 1.349(7)
C00B H00B 0.9500
C00B C00G 1.404(8)
C00B C00X 1.395(8)
N00C C00K 1.346(8)
N00C C01K 1.357(9)
C00D H00D 0.9500
C00D C00E 1.395(8)
C00D C00H 1.381(9)
C00E H00E 0.9500
C00E C00I 1.396(7)
C00F C00J 1.538(9)
C00F C00O 1.527(8)
C00F C00W 1.527(9)
C00G C00Q 1.414(8)
C00H H00H 0.9500
C00H C00N 1.388(8)
C00I C00P 1.393(8)
C00I C00Q 1.496(8)
C00J H00A 0.9800
C00J H00C 0.9800
C00J H00F 0.9800
C00K H00K 0.9500
C00K C00T 1.380(9)
C00L H00L 0.9500
C00L C00Q 1.405(8)
C00L C00Y 1.390(9)
C00N H00N 0.9500
C00N C00P 1.387(9)
C00O H00G 0.9800
C00O H00I 0.9800
C00O H00J 0.9800
C00P H00P 0.9500
C00R H00M 0.9800
C00R H00O 0.9800
C00R H00Q 0.9800
C00R C012 1.543(8)
C00S H00S 0.9500
C00S C00T 1.380(11)
C00S C00V 1.374(13)
C00T H00T 0.9500
C00V H00V 0.9500
C00V C01K 1.387(11)
C00W H00R 0.9800
C00W H00U 0.9800
C00W H00W 0.9800
C00X H00X 0.9500
C00X C00Y 1.376(9)
C00Y H00Y 0.9500
C012 C018 1.524(10)
C012 C01B 1.523(9)
C018 H01A 0.9800
C018 H01B 0.9800
C018 H01C 0.9800
C01B H01D 0.9800
C01B H01E 0.9800
C01B H01F 0.9800
C01K H01K 0.9500

loop_
_geom_torsion_atom_site_label_1
_geom_torsion_atom_site_label_2
_geom_torsion_atom_site_label_3
_geom_torsion_atom_site_label_4
_geom_torsion
Au01 P003 C00F C00J -50.9(4)
Au01 P003 C00F C00O 66.7(5)
Au01 P003 C00F C00W -169.6(4)
Au01 P003 C00G C00B -168.8(4)
Au01 P003 C00G C00Q 9.4(6)
Au01 P003 C012 C00R -39.6(5)
Au01 P003 C012 C018 -162.0(5)
Au01 P003 C012 C01B 76.9(5)
Au01 O006 N00C C00K -47.3(7)
Au01 O006 N00C C01K 137.2(5)
P003 C00G C00Q C00I -0.2(9)
P003 C00G C00Q C00L -179.2(5)
O006 N00C C00K C00T -176.4(6)
O006 N00C C01K C00V 176.6(6)
C00B C00G C00Q C00I 178.1(6)
C00B C00G C00Q C00L -0.9(9)
C00B C00X C00Y C00L -0.3(10)
N00C C00K C00T C00S 0.4(10)
C00D C00E C00I C00P 0.8(8)
C00D C00E C00I C00Q 174.5(5)
C00D C00H C00N C00P -0.4(9)
C00E C00D C00H C00N 0.4(9)
C00E C00I C00P C00N -0.8(9)
C00E C00I C00Q C00G 77.8(8)
C00E C00I C00Q C00L -103.2(7)
C00F P003 C00G C00B 71.3(5)
C00F P003 C00G C00Q -110.5(5)
C00F P003 C012 C00R 81.5(5)
C00F P003 C012 C018 -40.9(6)
C00F P003 C012 C01B -162.0(5)
C00G P003 C00F C00J 71.0(5)
C00G P003 C00F C00O -171.5(4)
C00G P003 C00F C00W -47.7(5)
C00G P003 C012 C00R -161.3(4)
C00G P003 C012 C018 76.3(6)
C00G P003 C012 C01B -44.8(6)
C00G C00B C00X C00Y 0.0(10)
C00H C00D C00E C00I -0.7(8)
C00H C00N C00P C00I 0.5(10)
C00K N00C C01K C00V 1.0(10)
C00P C00I C00Q C00G -108.6(7)
C00P C00I C00Q C00L 70.4(7)
C00Q C00I C00P C00N -174.6(6)
C00Q C00L C00Y C00X -0.1(10)
C00S C00V C01K N00C -0.2(11)
C00T C00S C00V C01K -0.4(12)
C00V C00S C00T C00K 0.4(11)
C00X C00B C00G P003 178.9(5)
C00X C00B C00G C00Q 0.6(9)
C00Y C00L C00Q C00G 0.7(10)
C00Y C00L C00Q C00I -178.4(6)
C012 P003 C00F C00J -170.2(4)
C012 P003 C00F C00O -52.6(5)
C012 P003 C00F C00W 71.1(5)
C012 P003 C00G C00B -51.0(5)
C012 P003 C00G C00Q 127.3(5)
C01K N00C C00K C00T -1.1(10)
